data_7019127
loop_
_publ_author_name
'Hicks, Jamie'
'Ring, Sam P.'
'Patmore, Nathan J.'

_publ_section_title
;
 Tuning the electronic structure of Mo-Mo quadruple bonds by N for O for S
 substitution.
;
_journal_issue 22
_journal_name_full 'Dalton transactions (Cambridge, England : 2003)'
_journal_page_first 6641
_journal_page_last 6650
_journal_paper_doi 10.1039/c2dt30234a
_journal_volume 41
_journal_year 2012
_chemical_formula_moiety 'C60 H40 Mo2 N4 O4, 7(C5 H5 N)'
_chemical_formula_sum 'C95 H75 Mo2 N11 O4'
_chemical_formula_weight 1626.54
_chemical_name_systematic
;
?
;
_space_group_crystal_system monoclinic
_space_group_IT_number 14
_space_group_name_Hall '-P 2yn'
_space_group_name_H-M_alt 'P 1 21/n 1'
_symmetry_space_group_name_Hall '-P 2yn'
_symmetry_space_group_name_H-M 'P 1 21/n 1'
_atom_sites_solution_hydrogens geom
_atom_sites_solution_primary direct
_atom_sites_solution_secondary difmap
_audit_creation_method SHELXL-97
_cell_angle_alpha 90.00
_cell_angle_beta 90.104(8)
_cell_angle_gamma 90.00
_cell_formula_units_Z 2
_cell_length_a 13.501(4)
_cell_length_b 20.289(6)
_cell_length_c 14.126(4)
_cell_measurement_reflns_used 8896
_cell_measurement_temperature 100(2)
_cell_measurement_theta_max 2.32
_cell_measurement_theta_min 26.50
_cell_volume 3869(2)
_computing_cell_refinement 'Bruker SAINT'
_computing_data_collection 'Bruker APEX2'
_computing_data_reduction 'Bruker SAINT'
_computing_molecular_graphics 'Bruker SHELXTL'
_computing_publication_material 'Bruker SHELXTL'
_computing_structure_refinement 'SHELXL-97 (Sheldrick, 2008)'
_computing_structure_solution 'SHELXS-97 (Sheldrick, 2008)'
_diffrn_ambient_temperature 100(2)
_diffrn_measured_fraction_theta_full 1.000
_diffrn_measured_fraction_theta_max 0.992
_diffrn_measurement_device_type 'Bruker APEX-II CCD'
_diffrn_measurement_method '\f and \w scans'
_diffrn_radiation_monochromator graphite
_diffrn_radiation_source 'fine-focus sealed tube'
_diffrn_radiation_type MoK\a
_diffrn_radiation_wavelength 0.71073
_diffrn_reflns_av_R_equivalents 0.0464
_diffrn_reflns_av_sigmaI/netI 0.0411
_diffrn_reflns_limit_h_max 17
_diffrn_reflns_limit_h_min -17
_diffrn_reflns_limit_k_max 25
_diffrn_reflns_limit_k_min -26
_diffrn_reflns_limit_l_max 18
_diffrn_reflns_limit_l_min -18
_diffrn_reflns_number 37994
_diffrn_reflns_theta_full 25.00
_diffrn_reflns_theta_max 27.55
_diffrn_reflns_theta_min 1.76
_exptl_absorpt_coefficient_mu 0.387
_exptl_absorpt_correction_T_max 0.9734
_exptl_absorpt_correction_T_min 0.9371
_exptl_absorpt_correction_type multi-scan
_exptl_absorpt_process_details SADABS
_exptl_crystal_colour red
_exptl_crystal_density_diffrn 1.396
_exptl_crystal_density_method 'not measured'
_exptl_crystal_description block
_exptl_crystal_F_000 1676
_exptl_crystal_size_max 0.17
_exptl_crystal_size_mid 0.14
_exptl_crystal_size_min 0.07
_refine_diff_density_max 0.468
_refine_diff_density_min -0.631
_refine_diff_density_rms 0.133
_refine_ls_extinction_method none
_refine_ls_goodness_of_fit_ref 1.181
_refine_ls_hydrogen_treatment constr
_refine_ls_matrix_type full
_refine_ls_number_parameters 591
_refine_ls_number_reflns 8876
_refine_ls_number_restraints 220
_refine_ls_restrained_S_all 1.172
_refine_ls_R_factor_all 0.0708
_refine_ls_R_factor_gt 0.0529
_refine_ls_shift/su_max 0.001
_refine_ls_shift/su_mean 0.000
_refine_ls_structure_factor_coef Fsqd
_refine_ls_weighting_details 'calc w=1/[\s^2^(Fo^2^)+(0.0581P)^2^+4.4906P] where P=(Fo^2^+2Fc^2^)/3'
_refine_ls_weighting_scheme calc
_refine_ls_wR_factor_gt 0.1280
_refine_ls_wR_factor_ref 0.1399
_reflns_number_gt 7202
_reflns_number_total 8876
_reflns_threshold_expression >2sigma(I)
_cod_data_source_file c2dt30234a.txt
_cod_data_source_block Mo2NO(py)2.5py
_cod_depositor_comments
;
The following automatic conversions were performed:

'_space_group_crystal_system' value 'Monoclinic' changed to
'monoclinic' according to
/home/saulius/struct/CIF-dictionaries/cif_core.dic dictionary named
'cif_core.dic' version 2.4.1 from
2010-06-29.

'_exptl_absorpt_correction_type' value 'Multi-scan'
changed to 'multi-scan' according to
/home/saulius/struct/CIF-dictionaries/cif_core.dic dictionary named
'cif_core.dic' version 2.4.1 from 2010-06-29.

Automatic conversion script
Id: cif_fix_values 1715 2011-07-08 13:25:40Z adriana 
;
_cod_database_code 7019127

loop_
_symmetry_equiv_pos_as_xyz
'x, y, z'
'-x+1/2, y+1/2, -z+1/2'
'-x, -y, -z'
'x-1/2, -y-1/2, z-1/2'

loop_
_atom_site_label
_atom_site_type_symbol
_atom_site_fract_x
_atom_site_fract_y
_atom_site_fract_z
_atom_site_U_iso_or_equiv
_atom_site_adp_type
_atom_site_occupancy
_atom_site_symmetry_multiplicity
_atom_site_calc_flag
_atom_site_refinement_flags
_atom_site_disorder_assembly
_atom_site_disorder_group
Mo1 Mo 0.50595(2) 0.971646(13) 0.563076(19) 0.02327(9) Uani 1 1 d . . .
O1 O 0.52881(17) 1.11738(11) 0.50681(15) 0.0265(5) Uani 1 1 d . . .
O2 O 0.34286(17) 1.05046(12) 0.45933(15) 0.0277(5) Uani 1 1 d . . .
N1 N 0.54547(19) 1.05789(13) 0.64121(18) 0.0227(5) Uani 1 1 d . . .
N2 N 0.3529(2) 0.98950(13) 0.59307(19) 0.0250(6) Uani 1 1 d . . .
C1 C 0.5073(3) 1.3354(2) 0.7309(4) 0.0555(12) Uani 1 1 d . . .
H1 H 0.4437 1.3215 0.7099 0.067 Uiso 1 1 calc R . .
C2 C 0.5182(4) 1.3963(2) 0.7731(4) 0.0611(14) Uani 1 1 d . . .
H2 H 0.4624 1.4242 0.7809 0.073 Uiso 1 1 calc R . .
C3 C 0.6102(3) 1.4164(2) 0.8039(3) 0.0444(10) Uani 1 1 d . . .
H3 H 0.6180 1.4585 0.8321 0.053 Uiso 1 1 calc R . .
C4 C 0.6886(3) 1.3767(2) 0.7941(3) 0.0503(11) Uani 1 1 d . . .
H4 H 0.7513 1.3904 0.8175 0.060 Uiso 1 1 calc R . .
C5 C 0.6796(3) 1.3158(2) 0.7501(3) 0.0495(11) Uani 1 1 d . . .
H5 H 0.7364 1.2889 0.7414 0.059 Uiso 1 1 calc R . .
C6 C 0.5879(3) 1.29435(17) 0.7188(2) 0.0319(7) Uani 1 1 d . . .
C7 C 0.5755(3) 1.23039(18) 0.6772(2) 0.0319(8) Uani 1 1 d . . .
C8 C 0.5634(2) 1.17661(17) 0.6439(2) 0.0278(7) Uani 1 1 d . . .
C9 C 0.5457(2) 1.11477(16) 0.5960(2) 0.0254(7) Uani 1 1 d . . .
C10 C 0.5656(3) 1.05524(17) 0.7408(2) 0.0289(7) Uani 1 1 d . . .
C11 C 0.4988(3) 1.0808(2) 0.8059(3) 0.0394(9) Uani 1 1 d . . .
H11 H 0.4413 1.1036 0.7849 0.047 Uiso 1 1 calc R . .
C12 C 0.5170(4) 1.0728(2) 0.9021(3) 0.0519(11) Uani 1 1 d . . .
H12 H 0.4714 1.0900 0.9469 0.062 Uiso 1 1 calc R . .
C13 C 0.5999(4) 1.0404(2) 0.9332(3) 0.0531(12) Uani 1 1 d . . .
H13 H 0.6117 1.0353 0.9991 0.064 Uiso 1 1 calc R . .
C14 C 0.6657(3) 1.0153(2) 0.8687(3) 0.0514(11) Uani 1 1 d . . .
H14 H 0.7231 0.9929 0.8905 0.062 Uiso 1 1 calc R . .
C15 C 0.6495(3) 1.02225(19) 0.7715(3) 0.0382(8) Uani 1 1 d . . .
H15 H 0.6952 1.0046 0.7272 0.046 Uiso 1 1 calc R . .
C16 C -0.0533(4) 1.0956(3) 0.5324(4) 0.0715(16) Uani 1 1 d . . .
H16 H -0.0368 1.0934 0.4671 0.086 Uiso 1 1 calc R . .
C17 C -0.1478(4) 1.1143(3) 0.5580(5) 0.086(2) Uani 1 1 d . . .
H17 H -0.1955 1.1249 0.5109 0.103 Uiso 1 1 calc R . .
C18 C -0.1723(3) 1.1175(2) 0.6525(4) 0.0585(13) Uani 1 1 d . . .
H18 H -0.2368 1.1308 0.6713 0.070 Uiso 1 1 calc R . .
C19 C -0.1035(3) 1.1014(2) 0.7179(4) 0.0537(11) Uani 1 1 d . . .
H19 H -0.1203 1.1027 0.7832 0.064 Uiso 1 1 calc R . .
C20 C -0.0092(3) 1.0829(2) 0.6916(3) 0.0499(10) Uani 1 1 d . . .
H20 H 0.0383 1.0719 0.7387 0.060 Uiso 1 1 calc R . .
C21 C 0.0166(3) 1.0802(2) 0.5979(3) 0.0420(9) Uani 1 1 d . . .
C22 C 0.1161(3) 1.0611(2) 0.5704(3) 0.0410(9) Uani 1 1 d . . .
C23 C 0.1997(3) 1.04480(19) 0.5531(3) 0.0354(8) Uani 1 1 d . . .
C24 C 0.3020(3) 1.02746(17) 0.5342(2) 0.0297(7) Uani 1 1 d . . .
C25 C 0.3045(3) 0.9666(2) 0.6769(3) 0.0389(9) Uani 1 1 d . . .
C26 C 0.2926(3) 0.8986(2) 0.6888(3) 0.0502(11) Uani 1 1 d . . .
H26 H 0.3113 0.8694 0.6393 0.060 Uiso 1 1 calc R . .
C27 C 0.2539(4) 0.8736(3) 0.7715(4) 0.0694(16) Uani 1 1 d . . .
H27 H 0.2474 0.8273 0.7796 0.083 Uiso 1 1 calc R . .
C28 C 0.2245(4) 0.9164(4) 0.8434(4) 0.0768(19) Uani 1 1 d . . .
H28 H 0.1972 0.8993 0.9002 0.092 Uiso 1 1 calc R . .
C29 C 0.2353(3) 0.9845(3) 0.8318(3) 0.0632(14) Uani 1 1 d . . .
H29 H 0.2152 1.0138 0.8806 0.076 Uiso 1 1 calc R . .
C30 C 0.2753(3) 1.0090(2) 0.7487(3) 0.0458(10) Uani 1 1 d . . .
H30 H 0.2828 1.0552 0.7408 0.055 Uiso 1 1 calc R . .
N8 N 0.5632(7) 0.4602(6) 0.5430(8) 0.148(4) Uani 0.50 1 d P A 1
C56 C 0.5721(7) 0.5265(6) 0.5539(8) 0.136(4) Uani 1 1 d . . .
H56 H 0.6242 0.5451 0.5903 0.164 Uiso 1 1 calc R A 1
C57 C 0.4933(7) 0.4371(5) 0.4873(10) 0.143(4) Uani 1 1 d . . .
H57 H 0.4908 0.3909 0.4768 0.171 Uiso 1 1 calc R A 1
C58 C 0.5632(7) 0.4602(6) 0.5430(8) 0.148(4) Uani 0.50 1 d P A 2
H58 H 0.6069 0.4311 0.5751 0.177 Uiso 0.50 1 calc PR A 2
N4 N 0.3519(5) 0.2150(4) 0.8541(6) 0.074(4) Uani 0.477(13) 1 d PG B 1
C40 C 0.2787(8) 0.1833(5) 0.8016(6) 0.064(4) Uani 0.477(13) 1 d PGU B 1
H40 H 0.2946 0.1639 0.7424 0.076 Uiso 0.477(13) 1 calc PR B 1
C39 C 0.1824(7) 0.1802(7) 0.8360(9) 0.103(5) Uani 0.477(13) 1 d PGU B 1
H39 H 0.1324 0.1586 0.8001 0.124 Uiso 0.477(13) 1 calc PR B 1
C38 C 0.1593(6) 0.2086(7) 0.9227(9) 0.111(6) Uani 0.477(13) 1 d PGU B 1
H38 H 0.0934 0.2064 0.9461 0.133 Uiso 0.477(13) 1 calc PR B 1
C37 C 0.2324(8) 0.2402(7) 0.9751(6) 0.105(6) Uani 0.477(13) 1 d PGU B 1
H37 H 0.2166 0.2596 1.0343 0.126 Uiso 0.477(13) 1 calc PR B 1
C36 C 0.3287(7) 0.2434(6) 0.9408(6) 0.102(6) Uani 0.477(13) 1 d PGU B 1
H36 H 0.3787 0.2650 0.9766 0.123 Uiso 0.477(13) 1 calc PR B 1
N5 N 0.1800(9) 0.1970(9) 0.9683(5) 0.218(14) Uani 0.523(13) 1 d PG B 2
C41 C 0.2816(9) 0.2043(10) 0.9806(7) 0.139(7) Uani 0.523(13) 1 d PGU B 2
H41 H 0.3085 0.2083 1.0425 0.167 Uiso 0.523(13) 1 calc PR B 2
C42 C 0.3438(6) 0.2057(9) 0.9023(10) 0.151(7) Uani 0.523(13) 1 d PGU B 2
H42 H 0.4132 0.2107 0.9107 0.182 Uiso 0.523(13) 1 calc PR B 2
C43 C 0.3043(8) 0.1999(9) 0.8117(8) 0.114(6) Uani 0.523(13) 1 d PGU B 2
H43 H 0.3468 0.2009 0.7582 0.137 Uiso 0.523(13) 1 calc PR B 2
C44 C 0.2028(9) 0.1927(8) 0.7994(5) 0.107(5) Uani 0.523(13) 1 d PGU B 2
H44 H 0.1758 0.1887 0.7375 0.128 Uiso 0.523(13) 1 calc PR B 2
C45 C 0.1406(6) 0.1912(8) 0.8777(7) 0.122(6) Uani 0.523(13) 1 d PGU B 2
H45 H 0.0712 0.1863 0.8693 0.146 Uiso 0.523(13) 1 calc PR B 2
N6 N 0.1684(8) 0.8099(4) 0.0574(7) 0.063(3) Uani 0.76(2) 1 d P C 1
N7 N 0.334(2) 0.7342(19) 0.018(2) 0.065(8) Uani 0.24(2) 1 d P C 2
C46 C 0.2638(12) 0.8099(5) 0.0790(7) 0.059(3) Uani 0.76(2) 1 d PU C 1
H46 H 0.2857 0.8399 0.1262 0.070 Uiso 0.76(2) 1 calc PR C 1
C47 C 0.3327(9) 0.7700(8) 0.0386(10) 0.076(3) Uani 0.76(2) 1 d PU C 1
H47 H 0.4005 0.7713 0.0566 0.092 Uiso 0.76(2) 1 calc PR C 1
C48 C 0.2963(11) 0.7254(6) -0.0336(12) 0.076(4) Uani 0.76(2) 1 d PU C 1
H48 H 0.3400 0.6954 -0.0639 0.091 Uiso 0.76(2) 1 calc PR C 1
C49 C 0.1985(12) 0.7270(6) -0.0573(9) 0.066(3) Uani 0.76(2) 1 d PU C 1
H49 H 0.1728 0.6995 -0.1059 0.079 Uiso 0.76(2) 1 calc PR C 1
C50 C 0.1395(9) 0.7688(7) -0.0096(8) 0.064(3) Uani 0.76(2) 1 d PU C 1
H50 H 0.0711 0.7687 -0.0255 0.076 Uiso 0.76(2) 1 calc PR C 1
C51 C 0.307(3) 0.7923(19) 0.071(3) 0.058(8) Uani 0.24(2) 1 d PU C 2
H51 H 0.3506 0.8094 0.1176 0.070 Uiso 0.24(2) 1 calc PR C 2
C52 C 0.219(3) 0.8227(16) 0.055(3) 0.056(7) Uani 0.24(2) 1 d PU C 2
H52 H 0.2040 0.8623 0.0881 0.067 Uiso 0.24(2) 1 calc PR C 2
C53 C 0.155(3) 0.7994(19) -0.003(3) 0.064(7) Uani 0.24(2) 1 d PU C 2
H53 H 0.0937 0.8213 -0.0114 0.076 Uiso 0.24(2) 1 calc PR C 2
C54 C 0.173(3) 0.749(2) -0.047(3) 0.055(6) Uani 0.24(2) 1 d PU C 2
H54 H 0.1219 0.7341 -0.0880 0.066 Uiso 0.24(2) 1 calc PR C 2
C55 C 0.255(4) 0.714(2) -0.045(3) 0.065(8) Uani 0.24(2) 1 d PU C 2
H55 H 0.2618 0.6769 -0.0850 0.078 Uiso 0.24(2) 1 calc PR C 2
N3 N 0.5293(2) 0.88577(16) 0.7064(2) 0.0375(7) Uani 1 1 d . . .
C31 C 0.4987(3) 0.8908(2) 0.7957(3) 0.0454(10) Uani 1 1 d . . .
H31 H 0.4786 0.9329 0.8180 0.054 Uiso 1 1 calc R . .
C32 C 0.4947(4) 0.8384(2) 0.8573(3) 0.0579(13) Uani 1 1 d . . .
H32 H 0.4722 0.8445 0.9204 0.069 Uiso 1 1 calc R . .
C33 C 0.5234(4) 0.7777(2) 0.8267(3) 0.0571(12) Uani 1 1 d . . .
H33 H 0.5208 0.7407 0.8678 0.069 Uiso 1 1 calc R . .
C34 C 0.5563(3) 0.7710(2) 0.7352(3) 0.0519(11) Uani 1 1 d . . .
H34 H 0.5770 0.7295 0.7115 0.062 Uiso 1 1 calc R . .
C35 C 0.5582(3) 0.8266(2) 0.6788(3) 0.0445(10) Uani 1 1 d . . .
H35 H 0.5819 0.8220 0.6159 0.053 Uiso 1 1 calc R . .

loop_
_atom_site_aniso_label
_atom_site_aniso_U_11
_atom_site_aniso_U_22
_atom_site_aniso_U_33
_atom_site_aniso_U_23
_atom_site_aniso_U_13
_atom_site_aniso_U_12
Mo1 0.03142(15) 0.01813(14) 0.02026(14) -0.00013(11) -0.00065(10) 0.00158(11)
O1 0.0360(12) 0.0194(11) 0.0243(11) -0.0014(9) 0.0005(9) 0.0012(9)
O2 0.0314(12) 0.0269(12) 0.0247(11) 0.0009(10) 0.0011(9) 0.0050(9)
N1 0.0249(13) 0.0219(13) 0.0213(13) -0.0026(11) 0.0015(10) 0.0008(10)
N2 0.0316(14) 0.0217(14) 0.0218(13) -0.0014(10) 0.0040(11) -0.0042(11)
C1 0.039(2) 0.046(3) 0.082(3) -0.030(2) -0.012(2) 0.0029(18)
C2 0.056(3) 0.045(3) 0.082(4) -0.032(2) -0.009(2) 0.011(2)
C3 0.055(2) 0.030(2) 0.048(2) -0.0122(18) 0.0003(19) -0.0080(18)
C4 0.048(2) 0.035(2) 0.067(3) -0.009(2) -0.017(2) -0.0075(18)
C5 0.044(2) 0.034(2) 0.070(3) -0.013(2) -0.012(2) 0.0000(17)
C6 0.0370(19) 0.0277(18) 0.0310(18) -0.0027(14) 0.0007(14) -0.0049(14)
C7 0.0320(18) 0.0324(19) 0.0313(18) 0.0005(15) -0.0013(14) -0.0002(14)
C8 0.0289(16) 0.0264(17) 0.0281(17) -0.0041(14) 0.0002(13) 0.0025(13)
C9 0.0250(15) 0.0231(16) 0.0282(17) -0.0047(13) -0.0009(13) -0.0007(12)
C10 0.0336(17) 0.0270(17) 0.0260(16) -0.0013(14) -0.0019(13) -0.0061(14)
C11 0.046(2) 0.038(2) 0.034(2) -0.0029(17) 0.0016(16) -0.0004(17)
C12 0.071(3) 0.052(3) 0.033(2) -0.0067(19) 0.011(2) -0.005(2)
C13 0.079(3) 0.053(3) 0.028(2) 0.0023(18) -0.011(2) -0.014(2)
C14 0.054(3) 0.050(3) 0.049(3) 0.009(2) -0.022(2) -0.005(2)
C15 0.039(2) 0.037(2) 0.038(2) 0.0009(17) -0.0051(16) -0.0015(16)
C16 0.056(3) 0.108(5) 0.050(3) -0.022(3) -0.006(2) 0.030(3)
C17 0.058(3) 0.111(5) 0.088(4) -0.034(4) -0.034(3) 0.030(3)
C18 0.033(2) 0.048(3) 0.095(4) -0.012(3) 0.006(2) 0.0015(19)
C19 0.051(3) 0.044(3) 0.066(3) 0.007(2) 0.018(2) 0.004(2)
C20 0.041(2) 0.044(2) 0.064(3) 0.004(2) 0.005(2) 0.0039(18)
C21 0.035(2) 0.038(2) 0.053(2) -0.0063(19) -0.0034(17) -0.0018(16)
C22 0.043(2) 0.037(2) 0.043(2) -0.0033(17) -0.0014(17) 0.0056(17)
C23 0.0352(19) 0.037(2) 0.0335(19) -0.0014(15) 0.0011(15) 0.0022(15)
C24 0.0338(17) 0.0258(17) 0.0296(17) -0.0031(14) -0.0011(13) -0.0011(14)
C25 0.0311(18) 0.046(2) 0.040(2) 0.0061(18) -0.0032(15) -0.0043(16)
C26 0.045(2) 0.046(3) 0.060(3) 0.018(2) -0.011(2) -0.0113(19)
C27 0.052(3) 0.077(4) 0.079(4) 0.042(3) -0.010(3) -0.019(3)
C28 0.051(3) 0.116(5) 0.063(3) 0.049(4) 0.002(2) -0.025(3)
C29 0.048(3) 0.102(5) 0.040(2) 0.006(3) 0.009(2) -0.002(3)
C30 0.043(2) 0.056(3) 0.038(2) 0.0012(19) 0.0041(17) -0.0007(19)
N8 0.110(7) 0.177(11) 0.157(8) 0.041(7) -0.005(6) -0.045(7)
C56 0.089(6) 0.136(9) 0.183(10) -0.069(8) -0.016(6) -0.017(6)
C57 0.072(5) 0.101(7) 0.255(13) -0.032(8) 0.023(7) -0.019(5)
C58 0.110(7) 0.177(11) 0.157(8) 0.041(7) -0.005(6) -0.045(7)
N4 0.115(10) 0.048(6) 0.059(7) -0.006(5) -0.012(6) 0.015(6)
C40 0.037(6) 0.105(10) 0.049(6) -0.038(6) -0.013(4) 0.006(6)
C39 0.072(8) 0.149(13) 0.089(11) -0.013(10) 0.019(8) -0.008(9)
C38 0.087(9) 0.170(16) 0.076(12) -0.005(10) 0.027(8) 0.027(9)
C37 0.097(10) 0.146(15) 0.073(8) -0.025(8) 0.025(7) 0.046(9)
C36 0.087(8) 0.153(16) 0.067(9) -0.030(9) 0.009(7) 0.044(9)
N5 0.140(15) 0.36(4) 0.156(17) -0.18(2) -0.017(12) -0.047(17)
C41 0.101(12) 0.24(2) 0.078(8) -0.032(12) -0.002(8) -0.029(12)
C42 0.096(10) 0.26(2) 0.099(11) -0.031(15) 0.008(7) 0.005(13)
C43 0.067(8) 0.197(16) 0.078(8) -0.049(11) 0.007(7) -0.008(10)
C44 0.075(8) 0.174(13) 0.071(8) 0.017(9) 0.029(6) -0.012(9)
C45 0.103(9) 0.218(16) 0.044(8) -0.010(9) 0.027(7) 0.023(11)
N6 0.074(6) 0.058(4) 0.056(5) 0.007(3) 0.009(5) 0.007(4)
N7 0.070(15) 0.062(18) 0.064(17) 0.011(15) -0.003(12) 0.000(14)
C46 0.081(9) 0.044(6) 0.051(4) 0.006(4) 0.011(5) -0.003(5)
C47 0.064(6) 0.068(8) 0.097(8) -0.003(6) 0.014(5) -0.003(6)
C48 0.078(7) 0.061(6) 0.088(9) -0.011(5) 0.021(7) 0.008(6)
C49 0.078(8) 0.055(7) 0.063(5) -0.003(5) 0.015(5) -0.011(6)
C50 0.063(5) 0.078(8) 0.050(5) 0.007(6) 0.007(4) 0.000(5)
C51 0.058(16) 0.054(17) 0.063(15) -0.001(12) -0.002(13) 0.022(12)
C52 0.056(17) 0.044(12) 0.068(15) 0.013(10) -0.006(13) 0.010(11)
C53 0.057(12) 0.058(14) 0.076(17) 0.005(15) -0.001(11) -0.009(11)
C54 0.052(13) 0.054(15) 0.060(15) 0.015(11) 0.005(12) -0.014(12)
C55 0.073(19) 0.065(15) 0.058(13) 0.005(12) -0.008(16) 0.003(15)
N3 0.0412(17) 0.0342(17) 0.0370(17) 0.0052(14) -0.0012(14) 0.0001(14)
C31 0.064(3) 0.032(2) 0.040(2) 0.0021(17) -0.0069(19) -0.0047(18)
C32 0.091(4) 0.049(3) 0.034(2) 0.005(2) -0.002(2) -0.012(2)
C33 0.083(3) 0.042(3) 0.046(3) 0.018(2) -0.003(2) -0.002(2)
C34 0.063(3) 0.036(2) 0.056(3) 0.008(2) 0.007(2) 0.010(2)
C35 0.050(2) 0.037(2) 0.046(2) 0.0124(18) 0.0025(18) 0.0043(18)

loop_
_atom_type_symbol
_atom_type_description
_atom_type_scat_dispersion_real
_atom_type_scat_dispersion_imag
_atom_type_scat_source
C C 0.0033 0.0016 'International Tables Vol C Tables 4.2.6.8 and 6.1.1.4'
H H 0.0000 0.0000 'International Tables Vol C Tables 4.2.6.8 and 6.1.1.4'
N N 0.0061 0.0033 'International Tables Vol C Tables 4.2.6.8 and 6.1.1.4'
O O 0.0106 0.0060 'International Tables Vol C Tables 4.2.6.8 and 6.1.1.4'
Mo Mo -1.6832 0.6857 'International Tables Vol C Tables 4.2.6.8 and 6.1.1.4'

loop_
_geom_angle_atom_site_label_1
_geom_angle_atom_site_label_2
_geom_angle_atom_site_label_3
_geom_angle
_geom_angle_site_symmetry_1
_geom_angle_site_symmetry_3
O1 Mo1 O2 87.84(9) 3_676 3_676
O1 Mo1 Mo1 93.13(6) 3_676 3_676
O2 Mo1 Mo1 93.49(6) 3_676 3_676
O1 Mo1 N1 176.16(9) 3_676 .
O2 Mo1 N1 90.62(9) 3_676 .
Mo1 Mo1 N1 90.47(7) 3_676 .
O1 Mo1 N2 91.35(9) 3_676 .
O2 Mo1 N2 176.30(9) 3_676 .
Mo1 Mo1 N2 90.16(7) 3_676 .
N1 Mo1 N2 89.97(10) . .
C9 O1 Mo1 117.6(2) . 3_676
C24 O2 Mo1 117.6(2) . 3_676
C9 N1 C10 120.5(3) . .
C9 N1 Mo1 117.9(2) . .
C10 N1 Mo1 121.5(2) . .
C24 N2 C25 118.1(3) . .
C24 N2 Mo1 118.3(2) . .
C25 N2 Mo1 123.4(2) . .
C2 C1 C6 120.6(4) . .
C2 C1 H1 119.7 . .
C6 C1 H1 119.7 . .
C3 C2 C1 119.8(4) . .
C3 C2 H2 120.1 . .
C1 C2 H2 120.1 . .
C4 C3 C2 120.2(4) . .
C4 C3 H3 119.9 . .
C2 C3 H3 119.9 . .
C3 C4 C5 120.9(4) . .
C3 C4 H4 119.6 . .
C5 C4 H4 119.6 . .
C6 C5 C4 120.0(4) . .
C6 C5 H5 120.0 . .
C4 C5 H5 120.0 . .
C1 C6 C5 118.4(4) . .
C1 C6 C7 120.3(3) . .
C5 C6 C7 121.3(3) . .
C8 C7 C6 178.5(4) . .
C7 C8 C9 174.8(4) . .
O1 C9 N1 120.8(3) . .
O1 C9 C8 116.9(3) . .
N1 C9 C8 122.3(3) . .
C15 C10 C11 120.3(3) . .
C15 C10 N1 118.6(3) . .
C11 C10 N1 120.9(3) . .
C10 C11 C12 119.3(4) . .
C10 C11 H11 120.4 . .
C12 C11 H11 120.4 . .
C13 C12 C11 120.9(4) . .
C13 C12 H12 119.6 . .
C11 C12 H12 119.6 . .
C12 C13 C14 119.6(4) . .
C12 C13 H13 120.2 . .
C14 C13 H13 120.2 . .
C13 C14 C15 121.0(4) . .
C13 C14 H14 119.5 . .
C15 C14 H14 119.5 . .
C10 C15 C14 118.9(4) . .
C10 C15 H15 120.6 . .
C14 C15 H15 120.6 . .
C21 C16 C17 121.7(5) . .
C21 C16 H16 119.1 . .
C17 C16 H16 119.1 . .
C18 C17 C16 119.4(5) . .
C18 C17 H17 120.3 . .
C16 C17 H17 120.3 . .
C19 C18 C17 119.1(4) . .
C19 C18 H18 120.5 . .
C17 C18 H18 120.5 . .
C18 C19 C20 121.0(5) . .
C18 C19 H19 119.5 . .
C20 C19 H19 119.5 . .
C21 C20 C19 120.5(4) . .
C21 C20 H20 119.7 . .
C19 C20 H20 119.7 . .
C16 C21 C20 118.2(4) . .
C16 C21 C22 121.4(4) . .
C20 C21 C22 120.4(4) . .
C23 C22 C21 176.2(4) . .
C22 C23 C24 177.7(4) . .
O2 C24 N2 120.4(3) . .
O2 C24 C23 118.3(3) . .
N2 C24 C23 121.3(3) . .
C30 C25 C26 119.4(4) . .
C30 C25 N2 122.2(4) . .
C26 C25 N2 118.2(4) . .
C27 C26 C25 120.6(5) . .
C27 C26 H26 119.7 . .
C25 C26 H26 119.7 . .
C26 C27 C28 119.8(5) . .
C26 C27 H27 120.1 . .
C28 C27 H27 120.1 . .
C27 C28 C29 120.0(5) . .
C27 C28 H28 120.0 . .
C29 C28 H28 120.0 . .
C30 C29 C28 119.6(5) . .
C30 C29 H29 120.2 . .
C28 C29 H29 120.2 . .
C29 C30 C25 120.5(5) . .
C29 C30 H30 119.7 . .
C25 C30 H30 119.7 . .
C57 N8 C56 119.0(10) . .
C57 C56 N8 117.2(9) 3_666 .
C57 C56 H56 121.4 3_666 .
N8 C56 H56 121.4 . .
C56 C57 N8 123.7(10) 3_666 .
C56 C57 H57 118.1 3_666 .
N8 C57 H57 118.1 . .
C40 N4 C36 120.0 . .
N4 C40 C39 120.0 . .
N4 C40 H40 120.0 . .
C39 C40 H40 120.0 . .
C38 C39 C40 120.0 . .
C38 C39 H39 120.0 . .
C40 C39 H39 120.0 . .
C39 C38 C37 120.0 . .
C39 C38 H38 120.0 . .
C37 C38 H38 120.0 . .
C36 C37 C38 120.0 . .
C36 C37 H37 120.0 . .
C38 C37 H37 120.0 . .
C37 C36 N4 120.0 . .
C37 C36 H36 120.0 . .
N4 C36 H36 120.0 . .
C41 N5 C45 120.0 . .
N5 C41 C42 120.0 . .
N5 C41 H41 120.0 . .
C42 C41 H41 120.0 . .
C43 C42 C41 120.0 . .
C43 C42 H42 120.0 . .
C41 C42 H42 120.0 . .
C42 C43 C44 120.0 . .
C42 C43 H43 120.0 . .
C44 C43 H43 120.0 . .
C43 C44 C45 120.0 . .
C43 C44 H44 120.0 . .
C45 C44 H44 120.0 . .
C44 C45 N5 120.0 . .
C44 C45 H45 120.0 . .
N5 C45 H45 120.0 . .
C50 N6 C46 116.8(8) . .
C55 N7 C51 111(3) . .
N6 C46 C47 124.8(10) . .
N6 C46 H46 117.6 . .
C47 C46 H46 117.6 . .
C46 C47 C48 115.8(10) . .
C46 C47 H47 122.1 . .
C48 C47 H47 122.1 . .
C49 C48 C47 119.0(10) . .
C49 C48 H48 120.5 . .
C47 C48 H48 120.5 . .
C50 C49 C48 117.8(11) . .
C50 C49 H49 121.1 . .
C48 C49 H49 121.1 . .
N6 C50 C49 125.6(10) . .
N6 C50 H50 117.2 . .
C49 C50 H50 117.2 . .
C52 C51 N7 121(3) . .
C52 C51 H51 119.7 . .
N7 C51 H51 119.7 . .
C53 C52 C51 122(3) . .
C53 C52 H52 119.2 . .
C51 C52 H52 119.2 . .
C54 C53 C52 121(4) . .
C54 C53 H53 119.7 . .
C52 C53 H53 119.7 . .
C53 C54 C55 127(4) . .
C53 C54 H54 116.3 . .
C55 C54 H54 116.3 . .
C54 C55 N7 119(4) . .
C54 C55 H55 120.6 . .
N7 C55 H55 120.6 . .
C35 N3 C31 116.2(3) . .
N3 C31 C32 123.6(4) . .
N3 C31 H31 118.2 . .
C32 C31 H31 118.2 . .
C33 C32 C31 119.1(4) . .
C33 C32 H32 120.5 . .
C31 C32 H32 120.5 . .
C32 C33 C34 118.7(4) . .
C32 C33 H33 120.6 . .
C34 C33 H33 120.6 . .
C33 C34 C35 117.9(4) . .
C33 C34 H34 121.0 . .
C35 C34 H34 121.0 . .
N3 C35 C34 124.5(4) . .
N3 C35 H35 117.8 . .
C34 C35 H35 117.8 . .

loop_
_geom_bond_atom_site_label_1
_geom_bond_atom_site_label_2
_geom_bond_distance
_geom_bond_site_symmetry_2
Mo1 O1 2.111(2) 3_676
Mo1 O2 2.114(2) 3_676
Mo1 Mo1 2.1269(7) 3_676
Mo1 N1 2.136(3) .
Mo1 N2 2.141(3) .
O1 C9 1.282(4) .
O1 Mo1 2.111(2) 3_676
O2 C24 1.282(4) .
O2 Mo1 2.114(2) 3_676
N1 C9 1.319(4) .
N1 C10 1.433(4) .
N2 C24 1.325(4) .
N2 C25 1.431(5) .
C1 C2 1.380(6) .
C1 C6 1.381(5) .
C1 H1 0.9500 .
C2 C3 1.378(6) .
C2 H2 0.9500 .
C3 C4 1.337(6) .
C3 H3 0.9500 .
C4 C5 1.388(6) .
C4 H4 0.9500 .
C5 C6 1.384(5) .
C5 H5 0.9500 .
C6 C7 1.434(5) .
C7 C8 1.200(5) .
C8 C9 1.445(4) .
C10 C15 1.385(5) .
C10 C11 1.390(5) .
C11 C12 1.391(6) .
C11 H11 0.9500 .
C12 C13 1.369(7) .
C12 H12 0.9500 .
C13 C14 1.371(7) .
C13 H13 0.9500 .
C14 C15 1.398(6) .
C14 H14 0.9500 .
C15 H15 0.9500 .
C16 C21 1.357(6) .
C16 C17 1.380(7) .
C16 H16 0.9500 .
C17 C18 1.377(8) .
C17 H17 0.9500 .
C18 C19 1.350(7) .
C18 H18 0.9500 .
C19 C20 1.379(6) .
C19 H19 0.9500 .
C20 C21 1.369(6) .
C20 H20 0.9500 .
C21 C22 1.452(5) .
C22 C23 1.202(5) .
C23 C24 1.450(5) .
C25 C30 1.388(6) .
C25 C26 1.398(6) .
C26 C27 1.378(7) .
C26 H26 0.9500 .
C27 C28 1.394(9) .
C27 H27 0.9500 .
C28 C29 1.399(8) .
C28 H28 0.9500 .
C29 C30 1.386(6) .
C29 H29 0.9500 .
C30 H30 0.9500 .
N8 C57 1.314(13) .
N8 C56 1.358(12) .
C56 C57 1.289(14) 3_666
C56 H56 0.9500 .
C57 C56 1.289(14) 3_666
C57 H57 0.9500 .
N4 C40 1.3900 .
N4 C36 1.3900 .
C40 C39 1.3900 .
C40 H40 0.9500 .
C39 C38 1.3900 .
C39 H39 0.9500 .
C38 C37 1.3900 .
C38 H38 0.9500 .
C37 C36 1.3900 .
C37 H37 0.9500 .
C36 H36 0.9500 .
N5 C41 1.3900 .
N5 C45 1.3900 .
C41 C42 1.3900 .
C41 H41 0.9500 .
C42 C43 1.3900 .
C42 H42 0.9500 .
C43 C44 1.3900 .
C43 H43 0.9500 .
C44 C45 1.3900 .
C44 H44 0.9500 .
C45 H45 0.9500 .
N6 C50 1.319(13) .
N6 C46 1.323(13) .
N7 C55 1.45(4) .
N7 C51 1.45(4) .
C46 C47 1.359(14) .
C46 H46 0.9500 .
C47 C48 1.449(16) .
C47 H47 0.9500 .
C48 C49 1.362(16) .
C48 H48 0.9500 .
C49 C50 1.346(14) .
C49 H49 0.9500 .
C50 H50 0.9500 .
C51 C52 1.35(4) .
C51 H51 0.9500 .
C52 C53 1.27(5) .
C52 H52 0.9500 .
C53 C54 1.22(5) .
C53 H53 0.9500 .
C54 C55 1.31(5) .
C54 H54 0.9500 .
C55 H55 0.9500 .
N3 C35 1.321(5) .
N3 C31 1.331(5) .
C31 C32 1.375(6) .
C31 H31 0.9500 .
C32 C33 1.362(7) .
C32 H32 0.9500 .
C33 C34 1.373(6) .
C33 H33 0.9500 .
C34 C35 1.381(6) .
C34 H34 0.9500 .
C35 H35 0.9500 .
